data_1547288
loop_
_publ_author_name
'Proskurnina, Natalia V.'
'Voronin, Vladimir I.'
'Shekhtman, Georgi Sh.'
'Maskaeva, Larisa N.'
'Kabanova, Natalia A.'
'Kabanov, Artem A.'
'Blatov, Vladislav A.'

_publ_section_title
;
 Ionic Conductivity in Ti-Doped KFeO2: Experiment and Mathematical
 Modeling
;
_journal_issue 39
_journal_name_full 'The Journal of Physical Chemistry C'
_journal_page_first 21128
_journal_paper_doi 10.1021/acs.jpcc.7b05164
_journal_volume 121
_journal_year 2017
_chemical_formula_iupac K7.2Fe7.2Ti0.8O16
_chemical_formula_sum 'Fe7.2 K7.2 O16 Ti0.8'
_chemical_formula_weight 977.71
_space_group_IT_number 227
_symmetry_cell_setting cubic
_symmetry_space_group_name_Hall '-F 4vw 2vw 3'
_symmetry_space_group_name_H-M 'F d -3 m :2'
_cell_angle_alpha 90.00000
_cell_angle_beta 90.00000
_cell_angle_gamma 90.00000
_cell_formula_units_Z 1
_cell_length_a 8.0715(5)
_cell_length_b 8.0715(5)
_cell_length_c 8.0715(5)
_cell_measurement_temperature 800
_cell_volume 525.85(6)
_computing_structure_refinement FULLPROF
_diffrn_ambient_temperature 800
_diffrn_measurement_device_type 'HRPT neutron'
_diffrn_radiation_type neutron
_diffrn_radiation_wavelength 1.49400
_diffrn_source 'nuclear reactor'
_pd_meas_2theta_range_inc 0.050000
_pd_meas_2theta_range_max 164.89999
_pd_meas_2theta_range_min 4.55000
_pd_meas_number_of_points 3208
_pd_proc_2theta_range_inc 0.050000
_pd_proc_2theta_range_max 164.8731
_pd_proc_2theta_range_min 4.5231
_pd_proc_ls_prof_R_factor 4.6296
_pd_proc_ls_prof_wR_expected 4.2014
_pd_proc_ls_prof_wR_factor 6.6723
_pd_proc_wavelength 1.494000
_refine_ls_goodness_of_fit_all 2.6321
_refine_ls_number_parameters 32
_refine_ls_number_reflns 47
_refine_ls_number_restraints 0
_refine_ls_R_I_factor 10.3727
_cod_data_source_file jp7b05164_si_002.cif
_cod_data_source_block heat_800K
_cod_depositor_comments 'Adding full bibliography for 1547283--1547290.cif.'
_cod_original_cell_volume 525.85(5)
_cod_original_sg_symbol_H-M 'F d -3 m'
_cod_original_formula_sum 'Fe7.20 K7.20 O16 Ti0.80'
_cod_database_code 1547288
_publcif_datablock.id {417d9675-e8fe-4157-9d24-de01175781d3}

_pd_proc_ls_prof_cr_factor 38.1072
_pd_proc_ls_prof_cwr_factor 25.1781
_pd_proc_ls_prof_cwr_expected 15.8542
_pd_proc_ls_prof_chi2 2.5221
_pd_proc_ls_prof_echi2 2.5869

loop_
_symmetry_equiv_pos_as_xyz
x,y,z
x,-y+1/4,-z+1/4
-x+1/4,y,-z+1/4
-x+1/4,-y+1/4,z
y,z,x
-y+1/4,-z+1/4,x
y,-z+1/4,-x+1/4
-y+1/4,z,-x+1/4
z,x,y
-z+1/4,x,-y+1/4
-z+1/4,-x+1/4,y
z,-x+1/4,-y+1/4
y,x,z
-y+1/4,x,-z+1/4
y,-x+1/4,-z+1/4
-y+1/4,-x+1/4,z
z,y,x
-z+1/4,-y+1/4,x
-z+1/4,y,-x+1/4
z,-y+1/4,-x+1/4
x,z,y
x,-z+1/4,-y+1/4
-x+1/4,-z+1/4,y
-x+1/4,z,-y+1/4
-x,-y,-z
-x,y+3/4,z+3/4
x+3/4,-y,z+3/4
x+3/4,y+3/4,-z
-y,-z,-x
y+3/4,z+3/4,-x
-y,z+3/4,x+3/4
y+3/4,-z,x+3/4
-z,-x,-y
z+3/4,-x,y+3/4
z+3/4,x+3/4,-y
-z,x+3/4,y+3/4
-y,-x,-z
y+3/4,-x,z+3/4
-y,x+3/4,z+3/4
y+3/4,x+3/4,-z
-z,-y,-x
z+3/4,y+3/4,-x
z+3/4,-y,x+3/4
-z,y+3/4,x+3/4
-x,-z,-y
-x,z+3/4,y+3/4
x+3/4,z+3/4,-y
x+3/4,-z,y+3/4
x+1/2,y+1/2,z
x+1/2,-y+3/4,-z+1/4
-x+3/4,y+1/2,-z+1/4
-x+3/4,-y+3/4,z
y+1/2,z+1/2,x
-y+3/4,-z+3/4,x
y+1/2,-z+3/4,-x+1/4
-y+3/4,z+1/2,-x+1/4
z+1/2,x+1/2,y
-z+3/4,x+1/2,-y+1/4
-z+3/4,-x+3/4,y
z+1/2,-x+3/4,-y+1/4
y+1/2,x+1/2,z
-y+3/4,x+1/2,-z+1/4
y+1/2,-x+3/4,-z+1/4
-y+3/4,-x+3/4,z
z+1/2,y+1/2,x
-z+3/4,-y+3/4,x
-z+3/4,y+1/2,-x+1/4
z+1/2,-y+3/4,-x+1/4
x+1/2,z+1/2,y
x+1/2,-z+3/4,-y+1/4
-x+3/4,-z+3/4,y
-x+3/4,z+1/2,-y+1/4
-x+1/2,-y+1/2,-z
-x+1/2,y+1/4,z+3/4
x+1/4,-y+1/2,z+3/4
x+1/4,y+1/4,-z
-y+1/2,-z+1/2,-x
y+1/4,z+1/4,-x
-y+1/2,z+1/4,x+3/4
y+1/4,-z+1/2,x+3/4
-z+1/2,-x+1/2,-y
z+1/4,-x+1/2,y+3/4
z+1/4,x+1/4,-y
-z+1/2,x+1/4,y+3/4
-y+1/2,-x+1/2,-z
y+1/4,-x+1/2,z+3/4
-y+1/2,x+1/4,z+3/4
y+1/4,x+1/4,-z
-z+1/2,-y+1/2,-x
z+1/4,y+1/4,-x
z+1/4,-y+1/2,x+3/4
-z+1/2,y+1/4,x+3/4
-x+1/2,-z+1/2,-y
-x+1/2,z+1/4,y+3/4
x+1/4,z+1/4,-y
x+1/4,-z+1/2,y+3/4
x+1/2,y,z+1/2
x+1/2,-y+1/4,-z+3/4
-x+3/4,y,-z+3/4
-x+3/4,-y+1/4,z+1/2
y+1/2,z,x+1/2
-y+3/4,-z+1/4,x+1/2
y+1/2,-z+1/4,-x+3/4
-y+3/4,z,-x+3/4
z+1/2,x,y+1/2
-z+3/4,x,-y+3/4
-z+3/4,-x+1/4,y+1/2
z+1/2,-x+1/4,-y+3/4
y+1/2,x,z+1/2
-y+3/4,x,-z+3/4
y+1/2,-x+1/4,-z+3/4
-y+3/4,-x+1/4,z+1/2
z+1/2,y,x+1/2
-z+3/4,-y+1/4,x+1/2
-z+3/4,y,-x+3/4
z+1/2,-y+1/4,-x+3/4
x+1/2,z,y+1/2
x+1/2,-z+1/4,-y+3/4
-x+3/4,-z+1/4,y+1/2
-x+3/4,z,-y+3/4
-x+1/2,-y,-z+1/2
-x+1/2,y+3/4,z+1/4
x+1/4,-y,z+1/4
x+1/4,y+3/4,-z+1/2
-y+1/2,-z,-x+1/2
y+1/4,z+3/4,-x+1/2
-y+1/2,z+3/4,x+1/4
y+1/4,-z,x+1/4
-z+1/2,-x,-y+1/2
z+1/4,-x,y+1/4
z+1/4,x+3/4,-y+1/2
-z+1/2,x+3/4,y+1/4
-y+1/2,-x,-z+1/2
y+1/4,-x,z+1/4
-y+1/2,x+3/4,z+1/4
y+1/4,x+3/4,-z+1/2
-z+1/2,-y,-x+1/2
z+1/4,y+3/4,-x+1/2
z+1/4,-y,x+1/4
-z+1/2,y+3/4,x+1/4
-x+1/2,-z,-y+1/2
-x+1/2,z+3/4,y+1/4
x+1/4,z+3/4,-y+1/2
x+1/4,-z,y+1/4
x,y+1/2,z+1/2
x,-y+3/4,-z+3/4
-x+1/4,y+1/2,-z+3/4
-x+1/4,-y+3/4,z+1/2
y,z+1/2,x+1/2
-y+1/4,-z+3/4,x+1/2
y,-z+3/4,-x+3/4
-y+1/4,z+1/2,-x+3/4
z,x+1/2,y+1/2
-z+1/4,x+1/2,-y+3/4
-z+1/4,-x+3/4,y+1/2
z,-x+3/4,-y+3/4
y,x+1/2,z+1/2
-y+1/4,x+1/2,-z+3/4
y,-x+3/4,-z+3/4
-y+1/4,-x+3/4,z+1/2
z,y+1/2,x+1/2
-z+1/4,-y+3/4,x+1/2
-z+1/4,y+1/2,-x+3/4
z,-y+3/4,-x+3/4
x,z+1/2,y+1/2
x,-z+3/4,-y+3/4
-x+1/4,-z+3/4,y+1/2
-x+1/4,z+1/2,-y+3/4
-x,-y+1/2,-z+1/2
-x,y+1/4,z+1/4
x+3/4,-y+1/2,z+1/4
x+3/4,y+1/4,-z+1/2
-y,-z+1/2,-x+1/2
y+3/4,z+1/4,-x+1/2
-y,z+1/4,x+1/4
y+3/4,-z+1/2,x+1/4
-z,-x+1/2,-y+1/2
z+3/4,-x+1/2,y+1/4
z+3/4,x+1/4,-y+1/2
-z,x+1/4,y+1/4
-y,-x+1/2,-z+1/2
y+3/4,-x+1/2,z+1/4
-y,x+1/4,z+1/4
y+3/4,x+1/4,-z+1/2
-z,-y+1/2,-x+1/2
z+3/4,y+1/4,-x+1/2
z+3/4,-y+1/2,x+1/4
-z,y+1/4,x+1/4
-x,-z+1/2,-y+1/2
-x,z+1/4,y+1/4
x+3/4,z+1/4,-y+1/2
x+3/4,-z+1/2,y+1/4

loop_
_atom_site_label
_atom_site_fract_x
_atom_site_fract_y
_atom_site_fract_z
_atom_site_U_iso_or_equiv
_atom_site_occupancy
_atom_site_adp_type
_atom_site_type_symbol
Fe1 0.12500 0.12500 0.12500 0.0435(7) 0.90000 Uiso FE
Ti1 0.12500 0.12500 0.12500 0.0435(7) 0.10000 Uiso TI
K1 0.37500 0.37500 0.37500 0.1153(2) 0.90000 Uiso K
O2 0.0602(16) -0.014(3) -0.045(3) 0.0470(17) 0.08333 Uiso O

loop_
_atom_type_symbol
_atom_type_scat_length_neutron
_atom_type_scat_source
FE 0.94500 V.F._Sears_Neutron_News_3_26_(1992)
TI -0.34380 V.F._Sears_Neutron_News_3_26_(1992)
K 0.36700 V.F._Sears_Neutron_News_3_26_(1992)
O 0.58030 V.F._Sears_Neutron_News_3_26_(1992)

loop_
_geom_angle_atom_site_label_1
_geom_angle_atom_site_label_2
_geom_angle_atom_site_label_3
_geom_angle
_geom_angle_site_symmetry_1
_geom_angle_site_symmetry_3
O2 Fe1 O2 147(2) 1_555 2_555
O2 Fe1 O2 105.2(19) 1_555 3_555
O2 Fe1 O2 84.1(17) 1_555 4_555
O2 Fe1 O2 114.4(19) 1_555 6_555
O2 Fe1 O2 119(2) 1_555 7_555
O2 Fe1 O2 86.1(16) 1_555 8_555
O2 Fe1 O2 119.3(18) 1_555 10_555
O2 Fe1 O2 86.1(15) 1_555 11_555
O2 Fe1 O2 114.4(20) 1_555 12_555
O2 Fe1 O2 123.5(20) 1_555 14_555
O2 Fe1 O2 123(2) 1_555 15_555
O2 Fe1 O2 78.0(14) 1_555 16_555
O2 Fe1 O2 111.6(18) 1_555 18_555
O2 Fe1 O2 93.0(15) 1_555 19_555
O2 Fe1 O2 111.6(19) 1_555 20_555
O2 Fe1 O2 145(2) 1_555 22_555
O2 Fe1 O2 94.6(18) 1_555 23_555
O2 Fe1 O2 94.6(18) 1_555 24_555
O2 Fe1 O2 105.2(16) 1_555 76_555
O2 Fe1 O2 75.5(15) 1_555 78_555
O2 Fe1 O2 103.2(19) 1_555 83_555
O2 Fe1 O2 111.5(19) 1_555 88_555
O2 Fe1 O2 78.1(16) 1_555 90_555
O2 Fe1 O2 94.6(15) 1_555 95_555
O2 Fe1 O2 101.1(16) 1_555 123_555
O2 Fe1 O2 121.5(20) 1_555 128_555
O2 Fe1 O2 88.2(17) 1_555 130_555
O2 Fe1 O2 84.6(16) 1_555 134_555
O2 Fe1 O2 113.8(20) 1_555 139_555
O2 Fe1 O2 112.0(17) 1_555 144_555
O2 Fe1 O2 108.8(19) 1_555 170_555
O2 Fe1 O2 132(2) 1_555 175_555
O2 Fe1 O2 138(2) 1_555 180_555
O2 Fe1 O2 128(2) 1_555 183_555
O2 Fe1 O2 142(2) 1_555 188_555
O2 Fe1 O2 110.0(19) 1_555 190_555
O2 Fe1 O2 84.1(17) 2_555 3_555
O2 Fe1 O2 105.2(19) 2_555 4_555
O2 Fe1 O2 119(2) 2_555 5_555
O2 Fe1 O2 86.1(16) 2_555 6_555
O2 Fe1 O2 114.4(19) 2_555 8_555
O2 Fe1 O2 114.4(20) 2_555 9_555
O2 Fe1 O2 86.1(15) 2_555 10_555
O2 Fe1 O2 119.3(18) 2_555 11_555
O2 Fe1 O2 123(2) 2_555 13_555
O2 Fe1 O2 78.0(14) 2_555 14_555
O2 Fe1 O2 123.5(20) 2_555 16_555
O2 Fe1 O2 111.6(19) 2_555 17_555
O2 Fe1 O2 93.0(15) 2_555 18_555
O2 Fe1 O2 111.6(18) 2_555 19_555
O2 Fe1 O2 145(2) 2_555 21_555
O2 Fe1 O2 94.6(18) 2_555 23_555
O2 Fe1 O2 94.6(18) 2_555 24_555
O2 Fe1 O2 108.8(19) 2_555 25_555
O2 Fe1 O2 132(2) 2_555 29_555
O2 Fe1 O2 138(2) 2_555 33_555
O2 Fe1 O2 128(2) 2_555 37_555
O2 Fe1 O2 142(2) 2_555 41_555
O2 Fe1 O2 110.0(19) 2_555 45_555
O2 Fe1 O2 101.1(16) 2_555 76_555
O2 Fe1 O2 121.5(20) 2_555 78_555
O2 Fe1 O2 88.2(17) 2_555 83_555
O2 Fe1 O2 84.6(16) 2_555 88_555
O2 Fe1 O2 113.8(20) 2_555 90_555
O2 Fe1 O2 112.0(17) 2_555 95_555
O2 Fe1 O2 105.2(16) 2_555 123_555
O2 Fe1 O2 75.5(15) 2_555 128_555
O2 Fe1 O2 103.2(19) 2_555 130_555
O2 Fe1 O2 111.5(19) 2_555 134_555
O2 Fe1 O2 78.1(16) 2_555 139_555
O2 Fe1 O2 94.6(15) 2_555 144_555
O2 Fe1 O2 147(2) 3_555 4_555
O2 Fe1 O2 86.1(16) 3_555 5_555
O2 Fe1 O2 119(2) 3_555 6_555
O2 Fe1 O2 114.4(19) 3_555 7_555
O2 Fe1 O2 119.3(18) 3_555 9_555
O2 Fe1 O2 114.4(20) 3_555 11_555
O2 Fe1 O2 86.1(15) 3_555 12_555
O2 Fe1 O2 123.5(20) 3_555 13_555
O2 Fe1 O2 78.0(14) 3_555 15_555
O2 Fe1 O2 123(2) 3_555 16_555
O2 Fe1 O2 93.0(15) 3_555 17_555
O2 Fe1 O2 111.6(19) 3_555 18_555
O2 Fe1 O2 111.6(18) 3_555 20_555
O2 Fe1 O2 94.6(18) 3_555 21_555
O2 Fe1 O2 94.6(18) 3_555 22_555
O2 Fe1 O2 145(2) 3_555 23_555
O2 Fe1 O2 101.1(16) 3_555 25_555
O2 Fe1 O2 121.5(20) 3_555 29_555
O2 Fe1 O2 88.2(17) 3_555 33_555
O2 Fe1 O2 84.6(16) 3_555 37_555
O2 Fe1 O2 113.8(20) 3_555 41_555
O2 Fe1 O2 112.0(17) 3_555 45_555
O2 Fe1 O2 108.8(19) 3_555 76_555
O2 Fe1 O2 132(2) 3_555 78_555
O2 Fe1 O2 138(2) 3_555 83_555
O2 Fe1 O2 128(2) 3_555 88_555
O2 Fe1 O2 142(2) 3_555 90_555
O2 Fe1 O2 110.0(19) 3_555 95_555
O2 Fe1 O2 105.2(16) 3_555 170_555
O2 Fe1 O2 75.5(15) 3_555 175_555
O2 Fe1 O2 103.2(19) 3_555 180_555
O2 Fe1 O2 111.5(19) 3_555 183_555
O2 Fe1 O2 78.1(16) 3_555 188_555
O2 Fe1 O2 94.6(15) 3_555 190_555
O2 Fe1 O2 114.4(19) 4_555 5_555
O2 Fe1 O2 86.1(16) 4_555 7_555
O2 Fe1 O2 119(2) 4_555 8_555
O2 Fe1 O2 86.1(15) 4_555 9_555
O2 Fe1 O2 114.4(20) 4_555 10_555
O2 Fe1 O2 119.3(18) 4_555 12_555
O2 Fe1 O2 78.0(14) 4_555 13_555
O2 Fe1 O2 123(2) 4_555 14_555
O2 Fe1 O2 123.5(20) 4_555 15_555
O2 Fe1 O2 111.6(18) 4_555 17_555
O2 Fe1 O2 111.6(19) 4_555 19_555
O2 Fe1 O2 93.0(15) 4_555 20_555
O2 Fe1 O2 94.6(18) 4_555 21_555
O2 Fe1 O2 94.6(18) 4_555 22_555
O2 Fe1 O2 145(2) 4_555 24_555
O2 Fe1 O2 105.2(16) 4_555 25_555
O2 Fe1 O2 75.5(15) 4_555 29_555
O2 Fe1 O2 103.2(19) 4_555 33_555
O2 Fe1 O2 111.5(19) 4_555 37_555
O2 Fe1 O2 78.1(16) 4_555 41_555
O2 Fe1 O2 94.6(15) 4_555 45_555
O2 Fe1 O2 108.8(19) 4_555 123_555
O2 Fe1 O2 132(2) 4_555 128_555
O2 Fe1 O2 138(2) 4_555 130_555
O2 Fe1 O2 128(2) 4_555 134_555
O2 Fe1 O2 142(2) 4_555 139_555
O2 Fe1 O2 110.0(19) 4_555 144_555
O2 Fe1 O2 101.1(16) 4_555 170_555
O2 Fe1 O2 121.5(20) 4_555 175_555
O2 Fe1 O2 88.2(17) 4_555 180_555
O2 Fe1 O2 84.6(16) 4_555 183_555
O2 Fe1 O2 113.8(20) 4_555 188_555
O2 Fe1 O2 112.0(17) 4_555 190_555
O2 Fe1 O2 147.1(19) 5_555 6_555
O2 Fe1 O2 105.2(19) 5_555 7_555
O2 Fe1 O2 84.1(13) 5_555 8_555
O2 Fe1 O2 114.4(16) 5_555 10_555
O2 Fe1 O2 119.3(16) 5_555 11_555
O2 Fe1 O2 86.1(17) 5_555 12_555
O2 Fe1 O2 111.6(17) 5_555 14_555
O2 Fe1 O2 93.0(18) 5_555 15_555
O2 Fe1 O2 111.6(17) 5_555 16_555
O2 Fe1 O2 145.2(18) 5_555 18_555
O2 Fe1 O2 94.6(13) 5_555 19_555
O2 Fe1 O2 94.6(18) 5_555 20_555
O2 Fe1 O2 123(2) 5_555 22_555
O2 Fe1 O2 123.5(20) 5_555 23_555
O2 Fe1 O2 78.0(14) 5_555 24_555
O2 Fe1 O2 138.4(17) 5_555 76_555
O2 Fe1 O2 108.8(17) 5_555 78_555
O2 Fe1 O2 132.2(20) 5_555 83_555
O2 Fe1 O2 142.3(20) 5_555 88_555
O2 Fe1 O2 110.0(18) 5_555 90_555
O2 Fe1 O2 127.6(17) 5_555 95_555
O2 Fe1 O2 103.2(14) 5_555 123_555
O2 Fe1 O2 105.2(17) 5_555 128_555
O2 Fe1 O2 75.5(14) 5_555 130_555
O2 Fe1 O2 78.1(13) 5_555 134_555
O2 Fe1 O2 94.6(16) 5_555 139_555
O2 Fe1 O2 111.5(15) 5_555 144_555
O2 Fe1 O2 88.2(17) 5_555 170_555
O2 Fe1 O2 101.1(19) 5_555 175_555
O2 Fe1 O2 122(2) 5_555 180_555
O2 Fe1 O2 114(2) 5_555 183_555
O2 Fe1 O2 112.0(20) 5_555 188_555
O2 Fe1 O2 84.6(16) 5_555 190_555
O2 Fe1 O2 84.1(13) 6_555 7_555
O2 Fe1 O2 105.2(19) 6_555 8_555
O2 Fe1 O2 119.3(16) 6_555 9_555
O2 Fe1 O2 86.1(17) 6_555 10_555
O2 Fe1 O2 114.4(16) 6_555 12_555
O2 Fe1 O2 111.6(17) 6_555 13_555
O2 Fe1 O2 93.0(18) 6_555 14_555
O2 Fe1 O2 111.6(17) 6_555 15_555
O2 Fe1 O2 145.2(18) 6_555 17_555
O2 Fe1 O2 94.6(18) 6_555 19_555
O2 Fe1 O2 94.6(13) 6_555 20_555
O2 Fe1 O2 123.5(20) 6_555 21_555
O2 Fe1 O2 78.0(14) 6_555 22_555
O2 Fe1 O2 123(2) 6_555 24_555
O2 Fe1 O2 138.4(17) 6_555 25_555
O2 Fe1 O2 108.8(17) 6_555 29_555
O2 Fe1 O2 132.2(20) 6_555 33_555
O2 Fe1 O2 142.3(20) 6_555 37_555
O2 Fe1 O2 110.0(18) 6_555 41_555
O2 Fe1 O2 127.6(17) 6_555 45_555
O2 Fe1 O2 88.2(17) 6_555 123_555
O2 Fe1 O2 101.1(19) 6_555 128_555
O2 Fe1 O2 122(2) 6_555 130_555
O2 Fe1 O2 114(2) 6_555 134_555
O2 Fe1 O2 112.0(20) 6_555 139_555
O2 Fe1 O2 84.6(16) 6_555 144_555
O2 Fe1 O2 103.2(14) 6_555 170_555
O2 Fe1 O2 105.2(17) 6_555 175_555
O2 Fe1 O2 75.5(14) 6_555 180_555
O2 Fe1 O2 78.1(13) 6_555 183_555
O2 Fe1 O2 94.6(16) 6_555 188_555
O2 Fe1 O2 111.5(15) 6_555 190_555
O2 Fe1 O2 147.1(19) 7_555 8_555
O2 Fe1 O2 86.1(17) 7_555 9_555
O2 Fe1 O2 119.3(16) 7_555 10_555
O2 Fe1 O2 114.4(16) 7_555 11_555
O2 Fe1 O2 93.0(18) 7_555 13_555
O2 Fe1 O2 111.6(17) 7_555 14_555
O2 Fe1 O2 111.6(17) 7_555 16_555
O2 Fe1 O2 94.6(18) 7_555 17_555
O2 Fe1 O2 94.6(13) 7_555 18_555
O2 Fe1 O2 145.2(18) 7_555 19_555
O2 Fe1 O2 123(2) 7_555 21_555
O2 Fe1 O2 78.0(14) 7_555 23_555
O2 Fe1 O2 123.5(20) 7_555 24_555
O2 Fe1 O2 88.2(17) 7_555 25_555
O2 Fe1 O2 101.1(19) 7_555 29_555
O2 Fe1 O2 122(2) 7_555 33_555
O2 Fe1 O2 114(2) 7_555 37_555
O2 Fe1 O2 112.0(20) 7_555 41_555
O2 Fe1 O2 84.6(16) 7_555 45_555
O2 Fe1 O2 103.2(14) 7_555 76_555
O2 Fe1 O2 105.2(17) 7_555 78_555
O2 Fe1 O2 75.5(14) 7_555 83_555
O2 Fe1 O2 78.1(13) 7_555 88_555
O2 Fe1 O2 94.6(16) 7_555 90_555
O2 Fe1 O2 111.5(15) 7_555 95_555
O2 Fe1 O2 138.4(17) 7_555 123_555
O2 Fe1 O2 108.8(17) 7_555 128_555
O2 Fe1 O2 132.2(20) 7_555 130_555
O2 Fe1 O2 142.3(20) 7_555 134_555
O2 Fe1 O2 110.0(18) 7_555 139_555
O2 Fe1 O2 127.6(17) 7_555 144_555
O2 Fe1 O2 114.4(16) 8_555 9_555
O2 Fe1 O2 86.1(17) 8_555 11_555
O2 Fe1 O2 119.3(16) 8_555 12_555
O2 Fe1 O2 111.6(17) 8_555 13_555
O2 Fe1 O2 111.6(17) 8_555 15_555
O2 Fe1 O2 93.0(18) 8_555 16_555
O2 Fe1 O2 94.6(13) 8_555 17_555
O2 Fe1 O2 94.6(18) 8_555 18_555
O2 Fe1 O2 145.2(18) 8_555 20_555
O2 Fe1 O2 78.0(14) 8_555 21_555
O2 Fe1 O2 123.5(20) 8_555 22_555
O2 Fe1 O2 123(2) 8_555 23_555
O2 Fe1 O2 103.2(14) 8_555 25_555
O2 Fe1 O2 105.2(17) 8_555 29_555
O2 Fe1 O2 75.5(14) 8_555 33_555
O2 Fe1 O2 78.1(13) 8_555 37_555
O2 Fe1 O2 94.6(16) 8_555 41_555
O2 Fe1 O2 111.5(15) 8_555 45_555
O2 Fe1 O2 88.2(17) 8_555 76_555
O2 Fe1 O2 101.1(19) 8_555 78_555
O2 Fe1 O2 122(2) 8_555 83_555
O2 Fe1 O2 114(2) 8_555 88_555
O2 Fe1 O2 112.0(20) 8_555 90_555
O2 Fe1 O2 84.6(16) 8_555 95_555
O2 Fe1 O2 138.4(17) 8_555 170_555
O2 Fe1 O2 108.8(17) 8_555 175_555
O2 Fe1 O2 132.2(20) 8_555 180_555
O2 Fe1 O2 142.3(20) 8_555 183_555
O2 Fe1 O2 110.0(18) 8_555 188_555
O2 Fe1 O2 127.6(17) 8_555 190_555
O2 Fe1 O2 147.1(17) 9_555 10_555
O2 Fe1 O2 105.2(13) 9_555 11_555
O2 Fe1 O2 84.1(16) 9_555 12_555
O2 Fe1 O2 145.2(18) 9_555 14_555
O2 Fe1 O2 94.6(18) 9_555 15_555
O2 Fe1 O2 94.6(13) 9_555 16_555
O2 Fe1 O2 123.5(15) 9_555 18_555
O2 Fe1 O2 123.5(15) 9_555 19_555
O2 Fe1 O2 78.0(16) 9_555 20_555
O2 Fe1 O2 111.6(19) 9_555 22_555
O2 Fe1 O2 93.0(15) 9_555 23_555
O2 Fe1 O2 111.6(18) 9_555 24_555
O2 Fe1 O2 121.5(15) 9_555 76_555
O2 Fe1 O2 88.2(13) 9_555 78_555
O2 Fe1 O2 101.1(16) 9_555 83_555
O2 Fe1 O2 112.0(16) 9_555 88_555
O2 Fe1 O2 84.6(14) 9_555 90_555
O2 Fe1 O2 113.8(14) 9_555 95_555
O2 Fe1 O2 132.2(16) 9_555 123_555
O2 Fe1 O2 138.4(19) 9_555 128_555
O2 Fe1 O2 108.8(17) 9_555 130_555
O2 Fe1 O2 110.0(16) 9_555 134_555
O2 Fe1 O2 127.6(19) 9_555 139_555
O2 Fe1 O2 142.3(17) 9_555 144_555
O2 Fe1 O2 75.5(15) 9_555 170_555
O2 Fe1 O2 103.2(19) 9_555 175_555
O2 Fe1 O2 105.2(19) 9_555 180_555
O2 Fe1 O2 94.6(18) 9_555 183_555
O2 Fe1 O2 111.5(19) 9_555 188_555
O2 Fe1 O2 78.1(16) 9_555 190_555
O2 Fe1 O2 84.1(16) 10_555 11_555
O2 Fe1 O2 105.2(13) 10_555 12_555
O2 Fe1 O2 145.2(18) 10_555 13_555
O2 Fe1 O2 94.6(13) 10_555 15_555
O2 Fe1 O2 94.6(18) 10_555 16_555
O2 Fe1 O2 123.5(15) 10_555 17_555
O2 Fe1 O2 78.0(16) 10_555 18_555
O2 Fe1 O2 123.5(15) 10_555 20_555
O2 Fe1 O2 111.6(18) 10_555 21_555
O2 Fe1 O2 93.0(15) 10_555 22_555
O2 Fe1 O2 111.6(19) 10_555 23_555
O2 Fe1 O2 132.2(16) 10_555 25_555
O2 Fe1 O2 138.4(19) 10_555 29_555
O2 Fe1 O2 108.8(17) 10_555 33_555
O2 Fe1 O2 110.0(16) 10_555 37_555
O2 Fe1 O2 127.6(19) 10_555 41_555
O2 Fe1 O2 142.3(17) 10_555 45_555
O2 Fe1 O2 75.5(15) 10_555 76_555
O2 Fe1 O2 103.2(19) 10_555 78_555
O2 Fe1 O2 105.2(19) 10_555 83_555
O2 Fe1 O2 94.6(18) 10_555 88_555
O2 Fe1 O2 111.5(19) 10_555 90_555
O2 Fe1 O2 78.1(16) 10_555 95_555
O2 Fe1 O2 121.5(15) 10_555 170_555
O2 Fe1 O2 88.2(13) 10_555 175_555
O2 Fe1 O2 101.1(16) 10_555 180_555
O2 Fe1 O2 112.0(16) 10_555 183_555
O2 Fe1 O2 84.6(14) 10_555 188_555
O2 Fe1 O2 113.8(14) 10_555 190_555
O2 Fe1 O2 147.1(17) 11_555 12_555
O2 Fe1 O2 94.6(13) 11_555 13_555
O2 Fe1 O2 94.6(18) 11_555 14_555
O2 Fe1 O2 145.2(18) 11_555 15_555
O2 Fe1 O2 123.5(15) 11_555 17_555
O2 Fe1 O2 78.0(16) 11_555 19_555
O2 Fe1 O2 123.5(15) 11_555 20_555
O2 Fe1 O2 93.0(15) 11_555 21_555
O2 Fe1 O2 111.6(18) 11_555 22_555
O2 Fe1 O2 111.6(19) 11_555 24_555
O2 Fe1 O2 121.5(15) 11_555 25_555
O2 Fe1 O2 88.2(13) 11_555 29_555
O2 Fe1 O2 101.1(16) 11_555 33_555
O2 Fe1 O2 112.0(16) 11_555 37_555
O2 Fe1 O2 84.6(14) 11_555 41_555
O2 Fe1 O2 113.8(14) 11_555 45_555
O2 Fe1 O2 75.5(15) 11_555 123_555
O2 Fe1 O2 103.2(19) 11_555 128_555
O2 Fe1 O2 105.2(19) 11_555 130_555
O2 Fe1 O2 94.6(18) 11_555 134_555
O2 Fe1 O2 111.5(19) 11_555 139_555
O2 Fe1 O2 78.1(16) 11_555 144_555
O2 Fe1 O2 132.2(16) 11_555 170_555
O2 Fe1 O2 138.4(19) 11_555 175_555
O2 Fe1 O2 108.8(17) 11_555 180_555
O2 Fe1 O2 110.0(16) 11_555 183_555
O2 Fe1 O2 127.6(19) 11_555 188_555
O2 Fe1 O2 142.3(17) 11_555 190_555
O2 Fe1 O2 94.6(18) 12_555 13_555
O2 Fe1 O2 94.6(13) 12_555 14_555
O2 Fe1 O2 145.2(18) 12_555 16_555
O2 Fe1 O2 78.0(16) 12_555 17_555
O2 Fe1 O2 123.5(15) 12_555 18_555
O2 Fe1 O2 123.5(15) 12_555 19_555
O2 Fe1 O2 111.6(19) 12_555 21_555
O2 Fe1 O2 111.6(18) 12_555 23_555
O2 Fe1 O2 93.0(15) 12_555 24_555
O2 Fe1 O2 75.5(15) 12_555 25_555
O2 Fe1 O2 103.2(19) 12_555 29_555
O2 Fe1 O2 105.2(19) 12_555 33_555
O2 Fe1 O2 94.6(18) 12_555 37_555
O2 Fe1 O2 111.5(19) 12_555 41_555
O2 Fe1 O2 78.1(16) 12_555 45_555
O2 Fe1 O2 132.2(16) 12_555 76_555
O2 Fe1 O2 138.4(19) 12_555 78_555
O2 Fe1 O2 108.8(17) 12_555 83_555
O2 Fe1 O2 110.0(16) 12_555 88_555
O2 Fe1 O2 127.6(19) 12_555 90_555
O2 Fe1 O2 142.3(17) 12_555 95_555
O2 Fe1 O2 121.5(15) 12_555 123_555
O2 Fe1 O2 88.2(13) 12_555 128_555
O2 Fe1 O2 101.1(16) 12_555 130_555
O2 Fe1 O2 112.0(16) 12_555 134_555
O2 Fe1 O2 84.6(14) 12_555 139_555
O2 Fe1 O2 113.8(14) 12_555 144_555
O2 Fe1 O2 147.1(19) 13_555 14_555
O2 Fe1 O2 105.2(19) 13_555 15_555
O2 Fe1 O2 84.1(13) 13_555 16_555
O2 Fe1 O2 114.4(16) 13_555 18_555
O2 Fe1 O2 119.3(16) 13_555 19_555
O2 Fe1 O2 86.1(17) 13_555 20_555
O2 Fe1 O2 119(2) 13_555 22_555
O2 Fe1 O2 86.1(16) 13_555 23_555
O2 Fe1 O2 114.4(19) 13_555 24_555
O2 Fe1 O2 111.5(15) 13_555 76_555
O2 Fe1 O2 78.1(13) 13_555 78_555
O2 Fe1 O2 94.6(16) 13_555 83_555
O2 Fe1 O2 105.2(17) 13_555 88_555
O2 Fe1 O2 75.5(14) 13_555 90_555
O2 Fe1 O2 103.2(14) 13_555 95_555
O2 Fe1 O2 127.6(17) 13_555 123_555
O2 Fe1 O2 142.3(20) 13_555 128_555
O2 Fe1 O2 110.0(18) 13_555 130_555
O2 Fe1 O2 108.8(17) 13_555 134_555
O2 Fe1 O2 132.2(20) 13_555 139_555
O2 Fe1 O2 138.4(17) 13_555 144_555
O2 Fe1 O2 84.6(16) 13_555 170_555
O2 Fe1 O2 114(2) 13_555 175_555
O2 Fe1 O2 112.0(20) 13_555 180_555
O2 Fe1 O2 101.1(19) 13_555 183_555
O2 Fe1 O2 122(2) 13_555 188_555
O2 Fe1 O2 88.2(17) 13_555 190_555
O2 Fe1 O2 84.1(13) 14_555 15_555
O2 Fe1 O2 105.2(19) 14_555 16_555
O2 Fe1 O2 119.3(16) 14_555 17_555
O2 Fe1 O2 86.1(17) 14_555 18_555
O2 Fe1 O2 114.4(16) 14_555 20_555
O2 Fe1 O2 114.4(19) 14_555 21_555
O2 Fe1 O2 86.1(16) 14_555 22_555
O2 Fe1 O2 119(2) 14_555 23_555
O2 Fe1 O2 127.6(17) 14_555 25_555
O2 Fe1 O2 142.3(20) 14_555 29_555
O2 Fe1 O2 110.0(18) 14_555 33_555
O2 Fe1 O2 108.8(17) 14_555 37_555
O2 Fe1 O2 132.2(20) 14_555 41_555
O2 Fe1 O2 138.4(17) 14_555 45_555
O2 Fe1 O2 84.6(16) 14_555 76_555
O2 Fe1 O2 114(2) 14_555 78_555
O2 Fe1 O2 112.0(20) 14_555 83_555
O2 Fe1 O2 101.1(19) 14_555 88_555
O2 Fe1 O2 122(2) 14_555 90_555
O2 Fe1 O2 88.2(17) 14_555 95_555
O2 Fe1 O2 111.5(15) 14_555 170_555
O2 Fe1 O2 78.1(13) 14_555 175_555
O2 Fe1 O2 94.6(16) 14_555 180_555
O2 Fe1 O2 105.2(17) 14_555 183_555
O2 Fe1 O2 75.5(14) 14_555 188_555
O2 Fe1 O2 103.2(14) 14_555 190_555
O2 Fe1 O2 147.1(19) 15_555 16_555
O2 Fe1 O2 86.1(17) 15_555 17_555
O2 Fe1 O2 119.3(16) 15_555 18_555
O2 Fe1 O2 114.4(16) 15_555 19_555
O2 Fe1 O2 119(2) 15_555 21_555
O2 Fe1 O2 114.4(19) 15_555 23_555
O2 Fe1 O2 86.1(16) 15_555 24_555
O2 Fe1 O2 84.6(16) 15_555 25_555
O2 Fe1 O2 114(2) 15_555 29_555
O2 Fe1 O2 112.0(20) 15_555 33_555
O2 Fe1 O2 101.1(19) 15_555 37_555
O2 Fe1 O2 122(2) 15_555 41_555
O2 Fe1 O2 88.2(17) 15_555 45_555
O2 Fe1 O2 127.6(17) 15_555 76_555
O2 Fe1 O2 142.3(20) 15_555 78_555
O2 Fe1 O2 110.0(18) 15_555 83_555
O2 Fe1 O2 108.8(17) 15_555 88_555
O2 Fe1 O2 132.2(20) 15_555 90_555
O2 Fe1 O2 138.4(17) 15_555 95_555
O2 Fe1 O2 111.5(15) 15_555 123_555
O2 Fe1 O2 78.1(13) 15_555 128_555
O2 Fe1 O2 94.6(16) 15_555 130_555
O2 Fe1 O2 105.2(17) 15_555 134_555
O2 Fe1 O2 75.5(14) 15_555 139_555
O2 Fe1 O2 103.2(14) 15_555 144_555
O2 Fe1 O2 114.4(16) 16_555 17_555
O2 Fe1 O2 86.1(17) 16_555 19_555
O2 Fe1 O2 119.3(16) 16_555 20_555
O2 Fe1 O2 86.1(16) 16_555 21_555
O2 Fe1 O2 114.4(19) 16_555 22_555
O2 Fe1 O2 119(2) 16_555 24_555
O2 Fe1 O2 111.5(15) 16_555 25_555
O2 Fe1 O2 78.1(13) 16_555 29_555
O2 Fe1 O2 94.6(16) 16_555 33_555
O2 Fe1 O2 105.2(17) 16_555 37_555
O2 Fe1 O2 75.5(14) 16_555 41_555
O2 Fe1 O2 103.2(14) 16_555 45_555
O2 Fe1 O2 84.6(16) 16_555 123_555
O2 Fe1 O2 114(2) 16_555 128_555
O2 Fe1 O2 112.0(20) 16_555 130_555
O2 Fe1 O2 101.1(19) 16_555 134_555
O2 Fe1 O2 122(2) 16_555 139_555
O2 Fe1 O2 88.2(17) 16_555 144_555
O2 Fe1 O2 127.6(17) 16_555 170_555
O2 Fe1 O2 142.3(20) 16_555 175_555
O2 Fe1 O2 110.0(18) 16_555 180_555
O2 Fe1 O2 108.8(17) 16_555 183_555
O2 Fe1 O2 132.2(20) 16_555 188_555
O2 Fe1 O2 138.4(17) 16_555 190_555
O2 Fe1 O2 147.1(17) 17_555 18_555
O2 Fe1 O2 105.2(13) 17_555 19_555
O2 Fe1 O2 84.1(16) 17_555 20_555
O2 Fe1 O2 114.4(20) 17_555 22_555
O2 Fe1 O2 119.3(18) 17_555 23_555
O2 Fe1 O2 86.1(15) 17_555 24_555
O2 Fe1 O2 142.3(17) 17_555 76_555
O2 Fe1 O2 110.0(16) 17_555 78_555
O2 Fe1 O2 127.6(19) 17_555 83_555
O2 Fe1 O2 138.4(19) 17_555 88_555
O2 Fe1 O2 108.8(17) 17_555 90_555
O2 Fe1 O2 132.2(16) 17_555 95_555
O2 Fe1 O2 113.8(14) 17_555 123_555
O2 Fe1 O2 112.0(16) 17_555 128_555
O2 Fe1 O2 84.6(14) 17_555 130_555
O2 Fe1 O2 88.2(13) 17_555 134_555
O2 Fe1 O2 101.1(16) 17_555 139_555
O2 Fe1 O2 121.5(15) 17_555 144_555
O2 Fe1 O2 78.1(16) 17_555 170_555
O2 Fe1 O2 94.6(18) 17_555 175_555
O2 Fe1 O2 111.5(19) 17_555 180_555
O2 Fe1 O2 103.2(19) 17_555 183_555
O2 Fe1 O2 105.2(19) 17_555 188_555
O2 Fe1 O2 75.5(15) 17_555 190_555
O2 Fe1 O2 84.1(16) 18_555 19_555
O2 Fe1 O2 105.2(13) 18_555 20_555
O2 Fe1 O2 119.3(18) 18_555 21_555
O2 Fe1 O2 86.1(15) 18_555 22_555
O2 Fe1 O2 114.4(20) 18_555 24_555
O2 Fe1 O2 142.3(17) 18_555 25_555
O2 Fe1 O2 110.0(16) 18_555 29_555
O2 Fe1 O2 127.6(19) 18_555 33_555
O2 Fe1 O2 138.4(19) 18_555 37_555
O2 Fe1 O2 108.8(17) 18_555 41_555
O2 Fe1 O2 132.2(16) 18_555 45_555
O2 Fe1 O2 78.1(16) 18_555 123_555
O2 Fe1 O2 94.6(18) 18_555 128_555
O2 Fe1 O2 111.5(19) 18_555 130_555
O2 Fe1 O2 103.2(19) 18_555 134_555
O2 Fe1 O2 105.2(19) 18_555 139_555
O2 Fe1 O2 75.5(15) 18_555 144_555
O2 Fe1 O2 113.8(14) 18_555 170_555
O2 Fe1 O2 112.0(16) 18_555 175_555
O2 Fe1 O2 84.6(14) 18_555 180_555
O2 Fe1 O2 88.2(13) 18_555 183_555
O2 Fe1 O2 101.1(16) 18_555 188_555
O2 Fe1 O2 121.5(15) 18_555 190_555
O2 Fe1 O2 147.1(17) 19_555 20_555
O2 Fe1 O2 86.1(15) 19_555 21_555
O2 Fe1 O2 119.3(18) 19_555 22_555
O2 Fe1 O2 114.4(20) 19_555 23_555
O2 Fe1 O2 113.8(14) 19_555 25_555
O2 Fe1 O2 112.0(16) 19_555 29_555
O2 Fe1 O2 84.6(14) 19_555 33_555
O2 Fe1 O2 88.2(13) 19_555 37_555
O2 Fe1 O2 101.1(16) 19_555 41_555
O2 Fe1 O2 121.5(15) 19_555 45_555
O2 Fe1 O2 78.1(16) 19_555 76_555
O2 Fe1 O2 94.6(18) 19_555 78_555
O2 Fe1 O2 111.5(19) 19_555 83_555
O2 Fe1 O2 103.2(19) 19_555 88_555
O2 Fe1 O2 105.2(19) 19_555 90_555
O2 Fe1 O2 75.5(15) 19_555 95_555
O2 Fe1 O2 142.3(17) 19_555 170_555
O2 Fe1 O2 110.0(16) 19_555 175_555
O2 Fe1 O2 127.6(19) 19_555 180_555
O2 Fe1 O2 138.4(19) 19_555 183_555
O2 Fe1 O2 108.8(17) 19_555 188_555
O2 Fe1 O2 132.2(16) 19_555 190_555
O2 Fe1 O2 114.4(20) 20_555 21_555
O2 Fe1 O2 86.1(15) 20_555 23_555
O2 Fe1 O2 119.3(18) 20_555 24_555
O2 Fe1 O2 78.1(16) 20_555 25_555
O2 Fe1 O2 94.6(18) 20_555 29_555
O2 Fe1 O2 111.5(19) 20_555 33_555
O2 Fe1 O2 103.2(19) 20_555 37_555
O2 Fe1 O2 105.2(19) 20_555 41_555
O2 Fe1 O2 75.5(15) 20_555 45_555
O2 Fe1 O2 113.8(14) 20_555 76_555
O2 Fe1 O2 112.0(16) 20_555 78_555
O2 Fe1 O2 84.6(14) 20_555 83_555
O2 Fe1 O2 88.2(13) 20_555 88_555
O2 Fe1 O2 101.1(16) 20_555 90_555
O2 Fe1 O2 121.5(15) 20_555 95_555
O2 Fe1 O2 142.3(17) 20_555 123_555
O2 Fe1 O2 110.0(16) 20_555 128_555
O2 Fe1 O2 127.6(19) 20_555 130_555
O2 Fe1 O2 138.4(19) 20_555 134_555
O2 Fe1 O2 108.8(17) 20_555 139_555
O2 Fe1 O2 132.2(16) 20_555 144_555
O2 Fe1 O2 147(2) 21_555 22_555
O2 Fe1 O2 105.2(19) 21_555 23_555
O2 Fe1 O2 84.1(17) 21_555 24_555
O2 Fe1 O2 112.0(17) 21_555 76_555
O2 Fe1 O2 84.6(16) 21_555 78_555
O2 Fe1 O2 113.8(20) 21_555 83_555
O2 Fe1 O2 121.5(20) 21_555 88_555
O2 Fe1 O2 88.2(17) 21_555 90_555
O2 Fe1 O2 101.1(16) 21_555 95_555
O2 Fe1 O2 94.6(15) 21_555 123_555
O2 Fe1 O2 111.5(19) 21_555 128_555
O2 Fe1 O2 78.1(16) 21_555 130_555
O2 Fe1 O2 75.5(15) 21_555 134_555
O2 Fe1 O2 103.2(19) 21_555 139_555
O2 Fe1 O2 105.2(16) 21_555 144_555
O2 Fe1 O2 110.0(19) 21_555 170_555
O2 Fe1 O2 128(2) 21_555 175_555
O2 Fe1 O2 142(2) 21_555 180_555
O2 Fe1 O2 132(2) 21_555 183_555
O2 Fe1 O2 138(2) 21_555 188_555
O2 Fe1 O2 108.8(19) 21_555 190_555
O2 Fe1 O2 84.1(17) 22_555 23_555
O2 Fe1 O2 105.2(19) 22_555 24_555
O2 Fe1 O2 110.0(19) 22_555 25_555
O2 Fe1 O2 128(2) 22_555 29_555
O2 Fe1 O2 142(2) 22_555 33_555
O2 Fe1 O2 132(2) 22_555 37_555
O2 Fe1 O2 138(2) 22_555 41_555
O2 Fe1 O2 108.8(19) 22_555 45_555
O2 Fe1 O2 94.6(15) 22_555 76_555
O2 Fe1 O2 111.5(19) 22_555 78_555
O2 Fe1 O2 78.1(16) 22_555 83_555
O2 Fe1 O2 75.5(15) 22_555 88_555
O2 Fe1 O2 103.2(19) 22_555 90_555
O2 Fe1 O2 105.2(16) 22_555 95_555
O2 Fe1 O2 112.0(17) 22_555 123_555
O2 Fe1 O2 84.6(16) 22_555 128_555
O2 Fe1 O2 113.8(20) 22_555 130_555
O2 Fe1 O2 121.5(20) 22_555 134_555
O2 Fe1 O2 88.2(17) 22_555 139_555
O2 Fe1 O2 101.1(16) 22_555 144_555
O2 Fe1 O2 147(2) 23_555 24_555
O2 Fe1 O2 112.0(17) 23_555 25_555
O2 Fe1 O2 84.6(16) 23_555 29_555
O2 Fe1 O2 113.8(20) 23_555 33_555
O2 Fe1 O2 121.5(20) 23_555 37_555
O2 Fe1 O2 88.2(17) 23_555 41_555
O2 Fe1 O2 101.1(16) 23_555 45_555
O2 Fe1 O2 110.0(19) 23_555 123_555
O2 Fe1 O2 128(2) 23_555 128_555
O2 Fe1 O2 142(2) 23_555 130_555
O2 Fe1 O2 132(2) 23_555 134_555
O2 Fe1 O2 138(2) 23_555 139_555
O2 Fe1 O2 108.8(19) 23_555 144_555
O2 Fe1 O2 94.6(15) 23_555 170_555
O2 Fe1 O2 111.5(19) 23_555 175_555
O2 Fe1 O2 78.1(16) 23_555 180_555
O2 Fe1 O2 75.5(15) 23_555 183_555
O2 Fe1 O2 103.2(19) 23_555 188_555
O2 Fe1 O2 105.2(16) 23_555 190_555
O2 Fe1 O2 94.6(15) 24_555 25_555
O2 Fe1 O2 111.5(19) 24_555 29_555
O2 Fe1 O2 78.1(16) 24_555 33_555
O2 Fe1 O2 75.5(15) 24_555 37_555
O2 Fe1 O2 103.2(19) 24_555 41_555
O2 Fe1 O2 105.2(16) 24_555 45_555
O2 Fe1 O2 110.0(19) 24_555 76_555
O2 Fe1 O2 128(2) 24_555 78_555
O2 Fe1 O2 142(2) 24_555 83_555
O2 Fe1 O2 132(2) 24_555 88_555
O2 Fe1 O2 138(2) 24_555 90_555
O2 Fe1 O2 108.8(19) 24_555 95_555
O2 Fe1 O2 112.0(17) 24_555 170_555
O2 Fe1 O2 84.6(16) 24_555 175_555
O2 Fe1 O2 113.8(20) 24_555 180_555
O2 Fe1 O2 121.5(20) 24_555 183_555
O2 Fe1 O2 88.2(17) 24_555 188_555
O2 Fe1 O2 101.1(16) 24_555 190_555
O2 Fe1 O2 139.3(16) 25_555 76_555
O2 Fe1 O2 106.0(15) 25_555 78_555
O2 Fe1 O2 120.0(18) 25_555 83_555
O2 Fe1 O2 130.9(18) 25_555 88_555
O2 Fe1 O2 103.4(16) 25_555 90_555
O2 Fe1 O2 130.3(15) 25_555 95_555
O2 Fe1 O2 122.4(14) 25_555 123_555
O2 Fe1 O2 120.0(17) 25_555 128_555
O2 Fe1 O2 93.4(15) 25_555 130_555
O2 Fe1 O2 96.9(14) 25_555 134_555
O2 Fe1 O2 109.1(16) 25_555 139_555
O2 Fe1 O2 130.3(15) 25_555 144_555
O2 Fe1 O2 72.9(15) 25_555 170_555
O2 Fe1 O2 93.4(17) 25_555 175_555
O2 Fe1 O2 106.0(19) 25_555 180_555
O2 Fe1 O2 96.9(18) 25_555 183_555
O2 Fe1 O2 103.4(18) 25_555 188_555
O2 Fe1 O2 71.8(15) 25_555 190_555
O2 Fe1 O2 106.0(15) 29_555 76_555
O2 Fe1 O2 72.9(13) 29_555 78_555
O2 Fe1 O2 93.4(17) 29_555 83_555
O2 Fe1 O2 103.4(17) 29_555 88_555
O2 Fe1 O2 71.8(14) 29_555 90_555
O2 Fe1 O2 96.9(14) 29_555 95_555
O2 Fe1 O2 120.0(17) 29_555 123_555
O2 Fe1 O2 139(2) 29_555 128_555
O2 Fe1 O2 106.0(18) 29_555 130_555
O2 Fe1 O2 103.4(17) 29_555 134_555
O2 Fe1 O2 130(2) 29_555 139_555
O2 Fe1 O2 130.9(18) 29_555 144_555
O2 Fe1 O2 93.4(17) 29_555 170_555
O2 Fe1 O2 122(2) 29_555 175_555
O2 Fe1 O2 120(2) 29_555 180_555
O2 Fe1 O2 109.1(20) 29_555 183_555
O2 Fe1 O2 130(2) 29_555 188_555
O2 Fe1 O2 96.9(18) 29_555 190_555
O2 Fe1 O2 120.0(18) 33_555 76_555
O2 Fe1 O2 93.4(17) 33_555 78_555
O2 Fe1 O2 122(2) 33_555 83_555
O2 Fe1 O2 130(2) 33_555 88_555
O2 Fe1 O2 96.9(18) 33_555 90_555
O2 Fe1 O2 109.1(16) 33_555 95_555
O2 Fe1 O2 93.4(15) 33_555 123_555
O2 Fe1 O2 106.0(18) 33_555 128_555
O2 Fe1 O2 72.9(15) 33_555 130_555
O2 Fe1 O2 71.8(14) 33_555 134_555
O2 Fe1 O2 96.9(18) 33_555 139_555
O2 Fe1 O2 103.4(16) 33_555 144_555
O2 Fe1 O2 106.0(19) 33_555 170_555
O2 Fe1 O2 120(2) 33_555 175_555
O2 Fe1 O2 139(2) 33_555 180_555
O2 Fe1 O2 130(2) 33_555 183_555
O2 Fe1 O2 131(2) 33_555 188_555
O2 Fe1 O2 103.4(18) 33_555 190_555
O2 Fe1 O2 130.9(18) 37_555 76_555
O2 Fe1 O2 103.4(17) 37_555 78_555
O2 Fe1 O2 130(2) 37_555 83_555
O2 Fe1 O2 139(2) 37_555 88_555
O2 Fe1 O2 106.0(18) 37_555 90_555
O2 Fe1 O2 120.0(17) 37_555 95_555
O2 Fe1 O2 96.9(14) 37_555 123_555
O2 Fe1 O2 103.4(17) 37_555 128_555
O2 Fe1 O2 71.8(14) 37_555 130_555
O2 Fe1 O2 72.9(13) 37_555 134_555
O2 Fe1 O2 93.4(17) 37_555 139_555
O2 Fe1 O2 106.0(15) 37_555 144_555
O2 Fe1 O2 96.9(18) 37_555 170_555
O2 Fe1 O2 109.1(20) 37_555 175_555
O2 Fe1 O2 130(2) 37_555 180_555
O2 Fe1 O2 122(2) 37_555 183_555
O2 Fe1 O2 120(2) 37_555 188_555
O2 Fe1 O2 93.4(17) 37_555 190_555
O2 Fe1 O2 103.4(16) 41_555 76_555
O2 Fe1 O2 71.8(14) 41_555 78_555
O2 Fe1 O2 96.9(18) 41_555 83_555
O2 Fe1 O2 106.0(18) 41_555 88_555
O2 Fe1 O2 72.9(15) 41_555 90_555
O2 Fe1 O2 93.4(15) 41_555 95_555
O2 Fe1 O2 109.1(16) 41_555 123_555
O2 Fe1 O2 130(2) 41_555 128_555
O2 Fe1 O2 96.9(18) 41_555 130_555
O2 Fe1 O2 93.4(17) 41_555 134_555
O2 Fe1 O2 122(2) 41_555 139_555
O2 Fe1 O2 120.0(18) 41_555 144_555
O2 Fe1 O2 103.4(18) 41_555 170_555
O2 Fe1 O2 130(2) 41_555 175_555
O2 Fe1 O2 131(2) 41_555 180_555
O2 Fe1 O2 120(2) 41_555 183_555
O2 Fe1 O2 139(2) 41_555 188_555
O2 Fe1 O2 106.0(19) 41_555 190_555
O2 Fe1 O2 130.3(15) 45_555 76_555
O2 Fe1 O2 96.9(14) 45_555 78_555
O2 Fe1 O2 109.1(16) 45_555 83_555
O2 Fe1 O2 120.0(17) 45_555 88_555
O2 Fe1 O2 93.4(15) 45_555 90_555
O2 Fe1 O2 122.4(14) 45_555 95_555
O2 Fe1 O2 130.3(15) 45_555 123_555
O2 Fe1 O2 130.9(18) 45_555 128_555
O2 Fe1 O2 103.4(16) 45_555 130_555
O2 Fe1 O2 106.0(15) 45_555 134_555
O2 Fe1 O2 120.0(18) 45_555 139_555
O2 Fe1 O2 139.3(16) 45_555 144_555
O2 Fe1 O2 71.8(15) 45_555 170_555
O2 Fe1 O2 96.9(18) 45_555 175_555
O2 Fe1 O2 103.4(18) 45_555 180_555
O2 Fe1 O2 93.4(17) 45_555 183_555
O2 Fe1 O2 106.0(19) 45_555 188_555
O2 Fe1 O2 72.9(15) 45_555 190_555
O2 Fe1 O2 72.9(15) 76_555 123_555
O2 Fe1 O2 93.4(17) 76_555 128_555
O2 Fe1 O2 106.0(19) 76_555 130_555
O2 Fe1 O2 96.9(18) 76_555 134_555
O2 Fe1 O2 103.4(18) 76_555 139_555
O2 Fe1 O2 71.8(15) 76_555 144_555
O2 Fe1 O2 122.4(14) 76_555 170_555
O2 Fe1 O2 120.0(17) 76_555 175_555
O2 Fe1 O2 93.4(15) 76_555 180_555
O2 Fe1 O2 96.9(14) 76_555 183_555
O2 Fe1 O2 109.1(16) 76_555 188_555
O2 Fe1 O2 130.3(15) 76_555 190_555
O2 Fe1 O2 93.4(17) 78_555 123_555
O2 Fe1 O2 122(2) 78_555 128_555
O2 Fe1 O2 120(2) 78_555 130_555
O2 Fe1 O2 109.1(20) 78_555 134_555
O2 Fe1 O2 130(2) 78_555 139_555
O2 Fe1 O2 96.9(18) 78_555 144_555
O2 Fe1 O2 120.0(17) 78_555 170_555
O2 Fe1 O2 139(2) 78_555 175_555
O2 Fe1 O2 106.0(18) 78_555 180_555
O2 Fe1 O2 103.4(17) 78_555 183_555
O2 Fe1 O2 130(2) 78_555 188_555
O2 Fe1 O2 130.9(18) 78_555 190_555
O2 Fe1 O2 106.0(19) 83_555 123_555
O2 Fe1 O2 120(2) 83_555 128_555
O2 Fe1 O2 139(2) 83_555 130_555
O2 Fe1 O2 130(2) 83_555 134_555
O2 Fe1 O2 131(2) 83_555 139_555
O2 Fe1 O2 103.4(18) 83_555 144_555
O2 Fe1 O2 93.4(15) 83_555 170_555
O2 Fe1 O2 106.0(18) 83_555 175_555
O2 Fe1 O2 72.9(15) 83_555 180_555
O2 Fe1 O2 71.8(14) 83_555 183_555
O2 Fe1 O2 96.9(18) 83_555 188_555
O2 Fe1 O2 103.4(16) 83_555 190_555
O2 Fe1 O2 96.9(18) 88_555 123_555
O2 Fe1 O2 109.1(20) 88_555 128_555
O2 Fe1 O2 130(2) 88_555 130_555
O2 Fe1 O2 122(2) 88_555 134_555
O2 Fe1 O2 120(2) 88_555 139_555
O2 Fe1 O2 93.4(17) 88_555 144_555
O2 Fe1 O2 96.9(14) 88_555 170_555
O2 Fe1 O2 103.4(17) 88_555 175_555
O2 Fe1 O2 71.8(14) 88_555 180_555
O2 Fe1 O2 72.9(13) 88_555 183_555
O2 Fe1 O2 93.4(17) 88_555 188_555
O2 Fe1 O2 106.0(15) 88_555 190_555
O2 Fe1 O2 103.4(18) 90_555 123_555
O2 Fe1 O2 130(2) 90_555 128_555
O2 Fe1 O2 131(2) 90_555 130_555
O2 Fe1 O2 120(2) 90_555 134_555
O2 Fe1 O2 139(2) 90_555 139_555
O2 Fe1 O2 106.0(19) 90_555 144_555
O2 Fe1 O2 109.1(16) 90_555 170_555
O2 Fe1 O2 130(2) 90_555 175_555
O2 Fe1 O2 96.9(18) 90_555 180_555
O2 Fe1 O2 93.4(17) 90_555 183_555
O2 Fe1 O2 122(2) 90_555 188_555
O2 Fe1 O2 120.0(18) 90_555 190_555
O2 Fe1 O2 71.8(15) 95_555 123_555
O2 Fe1 O2 96.9(18) 95_555 128_555
O2 Fe1 O2 103.4(18) 95_555 130_555
O2 Fe1 O2 93.4(17) 95_555 134_555
O2 Fe1 O2 106.0(19) 95_555 139_555
O2 Fe1 O2 72.9(15) 95_555 144_555
O2 Fe1 O2 130.3(15) 95_555 170_555
O2 Fe1 O2 130.9(18) 95_555 175_555
O2 Fe1 O2 103.4(16) 95_555 180_555
O2 Fe1 O2 106.0(15) 95_555 183_555
O2 Fe1 O2 120.0(18) 95_555 188_555
O2 Fe1 O2 139.3(16) 95_555 190_555
O2 Fe1 O2 139.3(16) 123_555 170_555
O2 Fe1 O2 106.0(15) 123_555 175_555
O2 Fe1 O2 120.0(18) 123_555 180_555
O2 Fe1 O2 130.9(18) 123_555 183_555
O2 Fe1 O2 103.4(16) 123_555 188_555
O2 Fe1 O2 130.3(15) 123_555 190_555
O2 Fe1 O2 106.0(15) 128_555 170_555
O2 Fe1 O2 72.9(13) 128_555 175_555
O2 Fe1 O2 93.4(17) 128_555 180_555
O2 Fe1 O2 103.4(17) 128_555 183_555
O2 Fe1 O2 71.8(14) 128_555 188_555
O2 Fe1 O2 96.9(14) 128_555 190_555
O2 Fe1 O2 120.0(18) 130_555 170_555
O2 Fe1 O2 93.4(17) 130_555 175_555
O2 Fe1 O2 122(2) 130_555 180_555
O2 Fe1 O2 130(2) 130_555 183_555
O2 Fe1 O2 96.9(18) 130_555 188_555
O2 Fe1 O2 109.1(16) 130_555 190_555
O2 Fe1 O2 130.9(18) 134_555 170_555
O2 Fe1 O2 103.4(17) 134_555 175_555
O2 Fe1 O2 130(2) 134_555 180_555
O2 Fe1 O2 139(2) 134_555 183_555
O2 Fe1 O2 106.0(18) 134_555 188_555
O2 Fe1 O2 120.0(17) 134_555 190_555
O2 Fe1 O2 103.4(16) 139_555 170_555
O2 Fe1 O2 71.8(14) 139_555 175_555
O2 Fe1 O2 96.9(18) 139_555 180_555
O2 Fe1 O2 106.0(18) 139_555 183_555
O2 Fe1 O2 72.9(15) 139_555 188_555
O2 Fe1 O2 93.4(15) 139_555 190_555
O2 Fe1 O2 130.3(15) 144_555 170_555
O2 Fe1 O2 96.9(14) 144_555 175_555
O2 Fe1 O2 109.1(16) 144_555 180_555
O2 Fe1 O2 120.0(17) 144_555 183_555
O2 Fe1 O2 93.4(15) 144_555 188_555

loop_
_geom_bond_atom_site_label_1
_geom_bond_atom_site_label_2
_geom_bond_distance
_geom_bond_site_symmetry_2
Fe1 O2 1.85(2) 1_555
Fe1 O2 1.85(2) 2_555
Fe1 O2 1.85(2) 3_555
Fe1 O2 1.85(2) 4_555
Fe1 O2 1.85(2) 5_555
Fe1 O2 1.85(2) 6_555
Fe1 O2 1.85(2) 7_555
Fe1 O2 1.85(2) 8_555
Fe1 O2 1.848(19) 9_555
Fe1 O2 1.848(19) 10_555
Fe1 O2 1.848(19) 11_555
Fe1 O2 1.848(19) 12_555
Fe1 O2 1.85(2) 13_555
Fe1 O2 1.85(2) 14_555
Fe1 O2 1.85(2) 15_555
Fe1 O2 1.85(2) 16_555
Fe1 O2 1.848(19) 17_555
Fe1 O2 1.848(19) 18_555
Fe1 O2 1.848(19) 19_555
Fe1 O2 1.848(19) 20_555
Fe1 O2 1.85(2) 21_555
Fe1 O2 1.85(2) 22_555
Fe1 O2 1.85(2) 23_555
Fe1 O2 1.85(2) 24_555
Fe1 O2 1.859(18) 25_555
Fe1 O2 1.86(2) 29_555
Fe1 O2 1.86(2) 33_555
Fe1 O2 1.86(2) 37_555
Fe1 O2 1.86(2) 41_555
Fe1 O2 1.859(18) 45_555
Fe1 O2 1.859(18) 76_555
Fe1 O2 1.86(2) 78_555
Fe1 O2 1.86(2) 83_555
Fe1 O2 1.86(2) 88_555
Fe1 O2 1.86(2) 90_555
Fe1 O2 1.859(18) 95_555
Fe1 O2 1.859(18) 123_555
Fe1 O2 1.86(2) 128_555
Fe1 O2 1.86(2) 130_555
Fe1 O2 1.86(2) 134_555
Fe1 O2 1.86(2) 139_555
Fe1 O2 1.859(18) 144_555
Fe1 O2 1.859(18) 170_555
Fe1 O2 1.86(2) 175_555
Fe1 O2 1.86(2) 180_555
Fe1 O2 1.86(2) 183_555
Fe1 O2 1.86(2) 188_555
Fe1 O2 1.859(18) 190_555
Ti1 O2 1.85(2) 1_555
Ti1 O2 1.85(2) 2_555
Ti1 O2 1.85(2) 3_555
Ti1 O2 1.85(2) 4_555
Ti1 O2 1.85(2) 5_555
Ti1 O2 1.85(2) 6_555
Ti1 O2 1.85(2) 7_555
Ti1 O2 1.85(2) 8_555
Ti1 O2 1.848(19) 9_555
Ti1 O2 1.848(19) 10_555
Ti1 O2 1.848(19) 11_555
Ti1 O2 1.848(19) 12_555
Ti1 O2 1.85(2) 13_555
Ti1 O2 1.85(2) 14_555
Ti1 O2 1.85(2) 15_555
Ti1 O2 1.85(2) 16_555
Ti1 O2 1.848(19) 17_555
Ti1 O2 1.848(19) 18_555
Ti1 O2 1.848(19) 19_555
Ti1 O2 1.848(19) 20_555
Ti1 O2 1.85(2) 21_555
Ti1 O2 1.85(2) 22_555
Ti1 O2 1.85(2) 23_555
Ti1 O2 1.85(2) 24_555
Ti1 O2 1.859(18) 25_555
Ti1 O2 1.86(2) 29_555
Ti1 O2 1.86(2) 33_555
Ti1 O2 1.86(2) 37_555
Ti1 O2 1.86(2) 41_555
Ti1 O2 1.859(18) 45_555
Ti1 O2 1.859(18) 76_555
Ti1 O2 1.86(2) 78_555
Ti1 O2 1.86(2) 83_555
Ti1 O2 1.86(2) 88_555
Ti1 O2 1.86(2) 90_555
Ti1 O2 1.859(18) 95_555
Ti1 O2 1.859(18) 123_555
Ti1 O2 1.86(2) 128_555
Ti1 O2 1.86(2) 130_555
Ti1 O2 1.86(2) 134_555
Ti1 O2 1.86(2) 139_555
Ti1 O2 1.859(18) 144_555
Ti1 O2 1.859(18) 170_555
Ti1 O2 1.86(2) 175_555
Ti1 O2 1.86(2) 180_555
Ti1 O2 1.86(2) 183_555
Ti1 O2 1.86(2) 188_555
Ti1 O2 1.859(18) 190_555
K1 O2 2.771(15) 2_555
K1 O2 3.54(2) 3_555
K1 O2 2.77(2) 6_555
K1 O2 3.537(16) 7_555
K1 O2 2.77(2) 10_555
K1 O2 3.54(2) 11_555
K1 O2 2.77(2) 14_555
K1 O2 3.537(16) 15_555
K1 O2 2.77(2) 18_555
K1 O2 3.54(2) 19_555
K1 O2 2.771(15) 22_555
K1 O2 3.54(2) 23_555
K1 O2 3.54(2) 50_555
K1 O2 2.771(15) 51_555
K1 O2 2.77(2) 53_555
K1 O2 3.537(16) 56_555
K1 O2 3.54(2) 57_555
K1 O2 2.77(2) 60_555
K1 O2 3.537(16) 62_555
K1 O2 2.77(2) 63_555
K1 O2 2.77(2) 65_555
K1 O2 3.54(2) 68_555
K1 O2 3.54(2) 69_555
K1 O2 2.771(15) 72_555
K1 O2 2.94(2) 73_555
K1 O2 2.94(2) 74_555
K1 O2 2.94(2) 75_555
K1 O2 2.94(2) 76_555
K1 O2 3.26(2) 81_555
K1 O2 3.26(2) 82_555
K1 O2 3.26(2) 83_555
K1 O2 3.26(2) 84_555
K1 O2 2.94(2) 85_555
K1 O2 2.94(2) 86_555
K1 O2 2.94(2) 87_555
K1 O2 2.94(2) 88_555
K1 O2 3.26(2) 93_555
K1 O2 3.26(2) 94_555
K1 O2 3.26(2) 95_555
K1 O2 3.26(2) 96_555
K1 O2 3.54(2) 97_555
K1 O2 2.771(15) 100_555
K1 O2 3.537(16) 102_555
K1 O2 2.77(2) 103_555
K1 O2 2.77(2) 105_555
K1 O2 3.54(2) 108_555
K1 O2 2.77(2) 109_555
K1 O2 3.537(16) 112_555
K1 O2 3.54(2) 113_555
K1 O2 2.77(2) 116_555
K1 O2 3.54(2) 118_555
K1 O2 2.771(15) 119_555
K1 O2 3.26(2) 121_555
K1 O2 3.26(2) 122_555
K1 O2 3.26(2) 123_555
K1 O2 3.26(2) 124_555
K1 O2 2.94(2) 125_555
K1 O2 2.94(2) 126_555
K1 O2 2.94(2) 127_555
K1 O2 2.94(2) 128_555
K1 O2 3.26(2) 137_555
K1 O2 3.26(2) 138_555
K1 O2 3.26(2) 139_555
K1 O2 3.26(2) 140_555
K1 O2 2.94(2) 141_555
K1 O2 2.94(2) 142_555
K1 O2 2.94(2) 143_555
K1 O2 2.94(2) 144_555
K1 O2 2.771(15) 145_555
K1 O2 3.54(2) 148_555
K1 O2 3.537(16) 149_555
K1 O2 2.77(2) 152_555
K1 O2 3.54(2) 154_555
K1 O2 2.77(2) 155_555
K1 O2 3.537(16) 157_555
K1 O2 2.77(2) 160_555
K1 O2 3.54(2) 162_555
K1 O2 2.77(2) 163_555
K1 O2 2.771(15) 165_555
K1 O2 3.54(2) 168_555
K1 O2 3.263(16) 173_555
K1 O2 3.263(16) 174_555
K1 O2 3.263(16) 175_555
K1 O2 3.263(16) 176_555
K1 O2 2.937(16) 177_555
K1 O2 2.937(16) 178_555
K1 O2 2.937(16) 179_555
K1 O2 2.937(16) 180_555
K1 O2 3.263(16) 181_555
K1 O2 3.263(16) 182_555
K1 O2 3.263(16) 183_555
K1 O2 3.263(16) 184_555
K1 O2 2.937(16) 185_555
K1 O2 2.937(16) 186_555
K1 O2 2.937(16) 187_555
K1 O2 2.937(16) 188_555
